data_4128397
loop_
_publ_author_name
'Ozols, Kristers'
'Jang, Yun-Suk'
'Cramer, Nicolai'

_publ_section_title
;
 Chiral Cyclopentadienyl Cobalt(III) Complexes Enable Highly
 Enantioselective 3d-Metal-Catalyzed C-H Functionalizations.
;
_journal_issue 14
_journal_name_full 'Journal of the American Chemical Society'
_journal_page_first 5675
_journal_page_last 5680
_journal_paper_doi 10.1021/jacs.9b02569
_journal_volume 141
_journal_year 2019
_chemical_absolute_configuration rmad
_chemical_formula_moiety 'C16 H15 N O'
_chemical_formula_sum 'C16 H15 N O'
_chemical_formula_weight 237.29
_space_group_crystal_system monoclinic
_space_group_IT_number 4
_space_group_name_Hall 'P 2yb'
_space_group_name_H-M_alt 'P 1 21 1'
_atom_sites_solution_hydrogens mixed
_atom_sites_solution_primary dual
_atom_sites_solution_secondary difmap
_audit_creation_date 2018-12-18
_audit_creation_method
;
Olex2 1.2
(compiled 2018.05.29 svn.r3508 for OlexSys, GUI svn.r5506)
;
_cell_angle_alpha 90
_cell_angle_beta 100.952(2)
_cell_angle_gamma 90
_cell_formula_units_Z 4
_cell_length_a 9.1246(2)
_cell_length_b 6.02431(18)
_cell_length_c 23.2712(5)
_cell_measurement_reflns_used 5739
_cell_measurement_temperature 140.00(10)
_cell_measurement_theta_max 73.3770
_cell_measurement_theta_min 3.8360
_cell_volume 1255.91(5)
_computing_cell_refinement 'CrysAlisPro 1.171.40.20a (Rigaku OD, 2018)'
_computing_data_collection 'CrysAlisPro 1.171.40.20a (Rigaku OD, 2018)'
_computing_data_reduction 'CrysAlisPro 1.171.40.20a (Rigaku OD, 2018)'
_computing_molecular_graphics 'Olex2 (Dolomanov et al., 2009)'
_computing_publication_material 'Olex2 (Dolomanov et al., 2009)'
_computing_structure_refinement 'ShelXL (Sheldrick, 2015)'
_computing_structure_solution 'ShelXT (Sheldrick, 2015)'
_diffrn_ambient_environment N~2~
_diffrn_ambient_temperature 140.00(10)
_diffrn_detector 'CCD plate'
_diffrn_detector_area_resol_mean 10.2665
_diffrn_detector_type Atlas
_diffrn_measured_fraction_theta_full 1.000
_diffrn_measured_fraction_theta_max 0.986
_diffrn_measurement_details
;
List of Runs (angles in degrees, time in seconds):

  # Type    Start    End  Width  t~exp~   \w     \q     \k     \f   Frames
--------------------------------------------------------------------------
  1  \w    -82.00  29.00   1.00    1.00    --  -43.13  19.00 120.00  111
  2  \w    -42.00 -16.00   1.00    1.00    --  -43.13 -57.00  30.00   26
  3  \w    -53.00 -12.00   1.00    1.00    --  -43.13 -77.00  30.00   41
  4  \w   -118.00 -11.00   1.00    1.00    --  -43.13 -77.00 -30.00  107
  5  \w     23.00  87.00   1.00    1.00    --   43.13-125.00-180.00   64
  6  \w     18.00  72.00   1.00    1.00    --   43.13  19.00  60.00   54
  7  \w     31.00 106.00   1.00    2.57    --  105.68 -94.00 -30.00   75
  8  \w     23.00  52.00   1.00    2.57    --  105.68 -94.00  30.00   29
  9  \w     75.00 102.00   1.00    2.57    --  105.68  67.00 -29.94   27
 10  \w     73.00  99.00   1.00    2.57    --  105.68  77.00 -90.00   26
 11  \w     76.00 103.00   1.00    2.57    --  105.68  77.00 -30.00   27
 12  \w     69.00 109.00   1.00    2.57    --  105.68 -94.00  30.00   40
 13  \w     80.00 106.00   1.00    2.57    --  105.68  45.00 -30.00   26
 14  \w     73.00  99.00   1.00    2.57    --  105.68  77.00 -60.00   26
 15  \w    126.00 154.00   1.00    2.57    --  105.68  77.00  60.00   28
 16  \w    152.00 178.00   1.00    2.57    --  105.68  63.00  36.33   26
 17  \w     77.00 103.00   1.00    2.57    --  105.68  61.00 -60.00   26
 18  \w    118.00 156.00   1.00    2.57    --  105.68  61.00   0.00   38
 19  \w     77.00 110.00   1.00    2.57    --  105.68  61.00  60.00   33
 20  \w     34.00 131.00   1.00    2.57    --  105.68 -45.00   0.00   97
 21  \w     76.00 103.00   1.00    2.57    --  105.68  77.00  60.00   27
 22  \w     79.00 114.00   1.00    2.57    --  105.68  61.00   0.00   35
 23  \w     77.00 103.00   1.00    2.57    --  105.68  61.00 -90.00   26
 24  \w     74.00  99.00   1.00    2.57    --  105.68  77.00  30.00   25
 25  \w     73.00  99.00   1.00    2.57    --  105.68  77.00   0.00   26
 26  \w     78.00 103.00   1.00    2.57    --  105.68  61.00  30.00   25
 27  \w    110.00 175.00   1.00    2.57    --  105.68  77.00 -60.00   65
 28  \w     76.00 103.00   1.00    2.57    --  105.68  63.00  36.33   27
 29  \w     80.00 177.00   1.00    2.57    --  105.68  45.00  30.00   97
 30  \w     75.00 102.00   1.00    2.57    --  105.68  77.00-120.00   27
 31  \w     77.00 104.00   1.00    2.57    --  105.68  60.00  17.25   27
 32  \w     78.00 103.00   1.00    2.57    --  105.68  61.00 -30.00   25
 33  \w     79.00 106.00   1.00    2.57    --  105.68  61.00  90.00   27
 34  \w     74.00 101.00   1.00    2.57    --  105.68  77.00  90.00   27
 35  \w     81.00 147.00   1.00    2.57    --  105.68  39.00 -56.06   66
;
_diffrn_measurement_device 'four-circle diffractometer'
_diffrn_measurement_device_type 'SuperNova, Dual, Cu at home/near, Atlas'
_diffrn_measurement_method '\w scans'
_diffrn_orient_matrix_type 'CrysAlisPro convention (1999,Acta A55,543-557)'
_diffrn_orient_matrix_UB_11 -0.1664523000
_diffrn_orient_matrix_UB_12 -0.0223997000
_diffrn_orient_matrix_UB_13 0.0030895000
_diffrn_orient_matrix_UB_21 -0.0403457000
_diffrn_orient_matrix_UB_22 0.0001792000
_diffrn_orient_matrix_UB_23 -0.0673586000
_diffrn_orient_matrix_UB_31 0.0144292000
_diffrn_orient_matrix_UB_32 -0.2548557000
_diffrn_orient_matrix_UB_33 -0.0003314000
_diffrn_radiation_monochromator mirror
_diffrn_radiation_probe x-ray
_diffrn_radiation_type CuK\a
_diffrn_radiation_wavelength 1.54184
_diffrn_reflns_av_R_equivalents 0.0255
_diffrn_reflns_av_unetI/netI 0.0282
_diffrn_reflns_Laue_measured_fraction_full 1.000
_diffrn_reflns_Laue_measured_fraction_max 0.986
_diffrn_reflns_limit_h_max 11
_diffrn_reflns_limit_h_min -11
_diffrn_reflns_limit_k_max 6
_diffrn_reflns_limit_k_min -7
_diffrn_reflns_limit_l_max 28
_diffrn_reflns_limit_l_min -28
_diffrn_reflns_number 11961
_diffrn_reflns_point_group_measured_fraction_full 0.944
_diffrn_reflns_point_group_measured_fraction_max 0.914
_diffrn_reflns_theta_full 67.684
_diffrn_reflns_theta_max 73.632
_diffrn_reflns_theta_min 3.870
_diffrn_source 'micro-focus sealed X-ray tube'
_diffrn_source_type 'SuperNova (Cu) X-ray Source'
_exptl_absorpt_coefficient_mu 0.613
_exptl_absorpt_correction_T_max 1.000
_exptl_absorpt_correction_T_min 0.689
_exptl_absorpt_correction_type gaussian
_exptl_absorpt_process_details
;
CrysAlisPro 1.171.40.20a (Rigaku Oxford Diffraction, 2018).
 Numerical absorption correction based on Gaussian integration over
 a multifaceted crystal model/Empirical absorption correction using
 spherical harmonics as implemented in SCALE3 ABSPACK scaling algorithm.
;
_exptl_crystal_colour colourless
_exptl_crystal_colour_primary colourless
_exptl_crystal_density_diffrn 1.255
_exptl_crystal_description prism
_exptl_crystal_F_000 504
_exptl_crystal_size_max 0.629
_exptl_crystal_size_mid 0.147
_exptl_crystal_size_min 0.122
_refine_diff_density_max 0.204
_refine_diff_density_min -0.148
_refine_diff_density_rms 0.033
_refine_ls_abs_structure_details
;
 Flack x determined using 1675 quotients [(I+)-(I-)]/[(I+)+(I-)]
 (Parsons, Flack and Wagner, Acta Cryst. B69 (2013) 249-259).
;
_refine_ls_abs_structure_Flack 0.00(17)
_refine_ls_extinction_coef 0.0023(5)
_refine_ls_extinction_expression Fc^*^=kFc[1+0.001xFc^2^\l^3^/sin(2\q)]^-1/4^
_refine_ls_extinction_method 'SHELXL-2018/3 (Sheldrick 2018)'
_refine_ls_goodness_of_fit_ref 1.045
_refine_ls_hydrogen_treatment mixed
_refine_ls_matrix_type full
_refine_ls_number_parameters 336
_refine_ls_number_reflns 4637
_refine_ls_number_restraints 2
_refine_ls_restrained_S_all 1.045
_refine_ls_R_factor_all 0.0381
_refine_ls_R_factor_gt 0.0351
_refine_ls_shift/su_max 0.000
_refine_ls_shift/su_mean 0.000
_refine_ls_structure_factor_coef Fsqd
_refine_ls_weighting_details 'w=1/[\s^2^(Fo^2^)+(0.0535P)^2^+0.1327P] where P=(Fo^2^+2Fc^2^)/3'
_refine_ls_weighting_scheme calc
_refine_ls_wR_factor_gt 0.0925
_refine_ls_wR_factor_ref 0.0955
_reflns_Friedel_coverage 0.686
_reflns_Friedel_fraction_full 0.875
_reflns_Friedel_fraction_max 0.827
_reflns_number_gt 4329
_reflns_number_total 4637
_reflns_threshold_expression 'I > 2\s(I)'
_cod_data_source_file ja9b02569_si_010.cif
_cod_data_source_block koz-01-521
_cod_depositor_comments
;
The following automatic conversions were performed:

data item '_exptl_absorpt_correction_type' value 'Gaussian' was
changed to 'gaussian' in accordance with the
/home/data/users/saulius/crontab/automatic-downloads/current/ACS/lib/dictionaries/cif_core.dic
dictionary named 'cif_core.dic' version 2.4.2 last updated on
2011-04-26.

Automatic conversion script
Id: cif_fix_values 6909 2019-04-08 15:41:33Z antanas 
;
_cod_original_cell_volume 1255.91(6)
_cod_database_code 4128397
_shelx_shelxl_version_number 2018/3
_audit_contact_author 'Farzaneh Fadaei Tirani'
_chemical_oxdiff_formula 'C16 H15 N1 O1'
_shelx_space_group_comment
;
The symmetry employed for this shelxl refinement is uniquely defined
by the following loop, which should always be used as a source of
symmetry information in preference to the above space-group names.
They are only intended as comments.
;
_reflns_odcompleteness_completeness 99.96
_reflns_odcompleteness_iscentric 1
_reflns_odcompleteness_theta 66.97
_olex2_refinement_description
;
1. Fixed Uiso
 At 1.2 times of:
  All C(H) groups, All C(H,H) groups
 At 1.5 times of:
  All C(H,H,H) groups
2. Restrained distances
 N2-H2 \\sim N1-H1
 with sigma of 0.02
3.a Ternary CH refined with riding coordinates:
 C1(H1A), C17(H17)
3.b Secondary CH2 refined with riding coordinates:
 C9(H9A,H9B), C25(H25A,H25B)
3.c Aromatic/amide H refined with riding coordinates:
 C4(H4), C6(H6), C7(H7), C12(H12), C13(H13), C14(H14), C15(H15), C16(H16),
 C20(H20), C22(H22), C23(H23), C28(H28), C29(H29), C30(H30), C31(H31), C32(H32)
3.d Idealised Me refined as rotating group:
 C10(H10A,H10B,H10C), C26(H26A,H26B,H26C)
;
_olex2_submission_special_instructions 'No special instructions were received'
_oxdiff_exptl_absorpt_empirical_details
;
Empirical correction (ABSPACK) includes:
- Absorption correction using spherical harmonics
- Frame scaling
- Detector area scaling
- B-factor correction
;
_oxdiff_exptl_absorpt_empirical_full_max 1.487
_oxdiff_exptl_absorpt_empirical_full_min 0.811

loop_
_space_group_symop_operation_xyz
'x, y, z'
'-x, y+1/2, -z'

loop_
_atom_site_label
_atom_site_type_symbol
_atom_site_fract_x
_atom_site_fract_y
_atom_site_fract_z
_atom_site_U_iso_or_equiv
_atom_site_adp_type
_atom_site_occupancy
_atom_site_site_symmetry_order
_atom_site_calc_flag
_atom_site_refinement_flags_posn
O1 O 0.39740(16) 0.4006(3) 0.80259(7) 0.0290(4) Uani 1 1 d .
N1 N 0.54995(19) 0.7000(3) 0.81515(8) 0.0258(4) Uani 1 1 d D
H1 H 0.572(3) 0.668(5) 0.7793(10) 0.030(6) Uiso 1 1 d D
C1 C 0.5829(2) 0.9277(4) 0.83589(9) 0.0266(4) Uani 1 1 d .
H1A H 0.507439 1.029396 0.812646 0.032 Uiso 1 1 calc R
C2 C 0.4447(2) 0.5695(4) 0.83082(9) 0.0252(5) Uani 1 1 d .
C3 C 0.3866(2) 0.6369(4) 0.88410(9) 0.0264(5) Uani 1 1 d .
C4 C 0.2762(2) 0.5072(4) 0.90164(10) 0.0301(5) Uani 1 1 d .
H4 H 0.243507 0.375226 0.880767 0.036 Uiso 1 1 calc R
C5 C 0.2135(2) 0.5688(5) 0.94930(10) 0.0323(5) Uani 1 1 d .
C6 C 0.2637(3) 0.7635(5) 0.97892(10) 0.0346(6) Uani 1 1 d .
H6 H 0.219947 0.810535 1.010798 0.042 Uiso 1 1 calc R
C7 C 0.3764(3) 0.8902(5) 0.96277(10) 0.0332(5) Uani 1 1 d .
H7 H 0.410366 1.020688 0.984119 0.040 Uiso 1 1 calc R
C8 C 0.4401(2) 0.8265(4) 0.91531(9) 0.0284(5) Uani 1 1 d .
C9 C 0.5722(2) 0.9475(4) 0.90019(10) 0.0319(5) Uani 1 1 d .
H9A H 0.664766 0.887458 0.924406 0.038 Uiso 1 1 calc R
H9B H 0.565406 1.106406 0.910155 0.038 Uiso 1 1 calc R
C10 C 0.0921(3) 0.4293(6) 0.96707(12) 0.0442(7) Uani 1 1 d .
H10A H -0.003199 0.460787 0.940967 0.066 Uiso 1 1 calc GR
H10B H 0.084114 0.464819 1.007457 0.066 Uiso 1 1 calc GR
H10C H 0.116538 0.271708 0.964329 0.066 Uiso 1 1 calc GR
C11 C 0.7369(2) 0.9953(4) 0.82637(9) 0.0269(5) Uani 1 1 d .
C12 C 0.8612(3) 0.8623(5) 0.84476(10) 0.0359(5) Uani 1 1 d .
H12 H 0.850380 0.723870 0.863071 0.043 Uiso 1 1 calc R
C13 C 1.0012(3) 0.9303(5) 0.83657(11) 0.0418(6) Uani 1 1 d .
H13 H 1.085599 0.837835 0.849114 0.050 Uiso 1 1 calc R
C14 C 1.0184(3) 1.1321(5) 0.81022(11) 0.0406(6) Uani 1 1 d .
H14 H 1.114017 1.177943 0.804298 0.049 Uiso 1 1 calc R
C15 C 0.8955(3) 1.2664(5) 0.79261(12) 0.0412(6) Uani 1 1 d .
H15 H 0.906694 1.405897 0.774897 0.049 Uiso 1 1 calc R
C16 C 0.7555(3) 1.1982(4) 0.80071(10) 0.0338(5) Uani 1 1 d .
H16 H 0.671526 1.291764 0.788511 0.041 Uiso 1 1 calc R
O2 O 0.61624(16) 0.5825(3) 0.70165(6) 0.0287(4) Uani 1 1 d .
N2 N 0.43661(19) 0.3181(3) 0.68042(8) 0.0256(4) Uani 1 1 d D
H2 H 0.407(3) 0.352(5) 0.7139(10) 0.036(7) Uiso 1 1 d D
C17 C 0.3476(2) 0.1747(4) 0.63569(8) 0.0262(4) Uani 1 1 d .
H17 H 0.296732 0.272709 0.603284 0.031 Uiso 1 1 calc R
C18 C 0.5540(2) 0.4341(4) 0.66909(8) 0.0229(4) Uani 1 1 d .
C19 C 0.6092(2) 0.3694(4) 0.61472(8) 0.0234(4) Uani 1 1 d .
C20 C 0.7125(2) 0.5057(4) 0.59480(9) 0.0264(5) Uani 1 1 d .
H20 H 0.739821 0.643462 0.613696 0.032 Uiso 1 1 calc R
C21 C 0.7760(2) 0.4418(4) 0.54744(9) 0.0286(5) Uani 1 1 d .
C22 C 0.7332(2) 0.2389(4) 0.52050(9) 0.0297(5) Uani 1 1 d .
H22 H 0.776608 0.191799 0.488544 0.036 Uiso 1 1 calc R
C23 C 0.6283(2) 0.1045(4) 0.53951(9) 0.0295(5) Uani 1 1 d .
H23 H 0.599111 -0.031518 0.519977 0.035 Uiso 1 1 calc R
C24 C 0.5656(2) 0.1682(4) 0.58709(9) 0.0253(5) Uani 1 1 d .
C25 C 0.4549(2) 0.0257(4) 0.61082(9) 0.0293(5) Uani 1 1 d .
H25A H 0.508139 -0.073196 0.641869 0.035 Uiso 1 1 calc R
H25B H 0.398666 -0.067837 0.579152 0.035 Uiso 1 1 calc R
C26 C 0.8892(3) 0.5891(5) 0.52668(11) 0.0372(6) Uani 1 1 d .
H26A H 0.842188 0.730266 0.512698 0.056 Uiso 1 1 calc GR
H26B H 0.926297 0.515451 0.494708 0.056 Uiso 1 1 calc GR
H26C H 0.972646 0.617092 0.559140 0.056 Uiso 1 1 calc GR
C27 C 0.2274(2) 0.0491(4) 0.65913(9) 0.0263(5) Uani 1 1 d .
C28 C 0.2575(2) -0.1444(4) 0.69183(10) 0.0334(5) Uani 1 1 d .
H28 H 0.357470 -0.195685 0.702488 0.040 Uiso 1 1 calc R
C29 C 0.1425(3) -0.2639(5) 0.70909(10) 0.0356(5) Uani 1 1 d .
H29 H 0.163882 -0.396772 0.731042 0.043 Uiso 1 1 calc R
C30 C -0.0030(2) -0.1885(5) 0.69418(10) 0.0348(6) Uani 1 1 d .
H30 H -0.081733 -0.269508 0.705867 0.042 Uiso 1 1 calc R
C31 C -0.0335(2) 0.0047(5) 0.66231(11) 0.0358(6) Uani 1 1 d .
H31 H -0.133299 0.056853 0.652235 0.043 Uiso 1 1 calc R
C32 C 0.0808(2) 0.1228(4) 0.64493(10) 0.0321(5) Uani 1 1 d .
H32 H 0.058598 0.255775 0.623054 0.039 Uiso 1 1 calc R

loop_
_atom_site_aniso_label
_atom_site_aniso_U_11
_atom_site_aniso_U_22
_atom_site_aniso_U_33
_atom_site_aniso_U_23
_atom_site_aniso_U_13
_atom_site_aniso_U_12
O1 0.0307(7) 0.0261(9) 0.0310(7) -0.0038(6) 0.0084(6) -0.0019(6)
N1 0.0306(9) 0.0229(10) 0.0252(8) -0.0025(7) 0.0089(7) 0.0001(7)
C1 0.0287(10) 0.0210(11) 0.0300(10) -0.0002(8) 0.0057(8) 0.0011(8)
C2 0.0237(9) 0.0251(12) 0.0265(10) 0.0007(9) 0.0036(7) 0.0030(8)
C3 0.0259(10) 0.0279(13) 0.0251(9) 0.0023(9) 0.0044(8) 0.0049(9)
C4 0.0294(10) 0.0303(13) 0.0309(10) 0.0026(9) 0.0066(8) 0.0019(9)
C5 0.0285(10) 0.0385(15) 0.0317(10) 0.0065(10) 0.0101(8) 0.0045(10)
C6 0.0360(11) 0.0415(15) 0.0290(11) 0.0035(10) 0.0125(9) 0.0099(11)
C7 0.0380(12) 0.0342(15) 0.0287(10) -0.0041(9) 0.0093(9) 0.0033(10)
C8 0.0300(10) 0.0283(13) 0.0274(10) 0.0009(9) 0.0069(8) 0.0023(9)
C9 0.0360(11) 0.0296(13) 0.0319(11) -0.0066(9) 0.0112(9) -0.0046(10)
C10 0.0396(13) 0.0546(19) 0.0427(13) 0.0050(13) 0.0189(11) -0.0052(13)
C11 0.0282(10) 0.0264(12) 0.0262(9) -0.0031(8) 0.0055(8) -0.0015(9)
C12 0.0365(12) 0.0350(14) 0.0362(11) 0.0090(10) 0.0074(9) 0.0064(10)
C13 0.0300(11) 0.0544(19) 0.0400(12) 0.0010(12) 0.0038(9) 0.0068(12)
C14 0.0328(12) 0.0491(18) 0.0410(12) -0.0109(12) 0.0101(9) -0.0117(11)
C15 0.0473(14) 0.0304(14) 0.0503(14) -0.0022(11) 0.0202(11) -0.0076(11)
C16 0.0363(11) 0.0261(13) 0.0403(11) 0.0005(10) 0.0104(9) 0.0031(10)
O2 0.0320(7) 0.0274(9) 0.0280(7) -0.0037(6) 0.0089(6) -0.0058(6)
N2 0.0253(8) 0.0262(11) 0.0270(8) -0.0036(7) 0.0091(7) -0.0028(7)
C17 0.0232(9) 0.0281(12) 0.0263(9) 0.0015(8) 0.0024(7) -0.0022(8)
C18 0.0233(9) 0.0220(11) 0.0235(9) 0.0017(8) 0.0043(7) 0.0022(8)
C19 0.0218(9) 0.0253(12) 0.0231(9) 0.0013(8) 0.0042(7) 0.0032(8)
C20 0.0259(9) 0.0266(12) 0.0266(10) 0.0016(9) 0.0052(8) 0.0004(8)
C21 0.0247(9) 0.0325(13) 0.0293(10) 0.0061(9) 0.0066(8) 0.0034(9)
C22 0.0304(10) 0.0356(14) 0.0244(10) 0.0013(9) 0.0084(8) 0.0064(10)
C23 0.0305(10) 0.0308(14) 0.0273(10) -0.0018(9) 0.0055(8) 0.0030(9)
C24 0.0244(9) 0.0272(13) 0.0237(9) 0.0013(8) 0.0031(7) 0.0026(9)
C25 0.0301(10) 0.0300(13) 0.0284(10) -0.0032(9) 0.0069(8) -0.0037(9)
C26 0.0385(12) 0.0377(15) 0.0396(12) 0.0049(11) 0.0183(10) -0.0002(11)
C27 0.0244(9) 0.0284(13) 0.0256(9) -0.0014(8) 0.0033(7) -0.0031(9)
C28 0.0244(10) 0.0361(15) 0.0391(12) 0.0059(10) 0.0046(9) 0.0034(9)
C29 0.0363(11) 0.0326(14) 0.0382(12) 0.0077(10) 0.0080(9) -0.0016(10)
C30 0.0275(11) 0.0441(16) 0.0334(11) -0.0008(10) 0.0072(8) -0.0104(10)
C31 0.0229(10) 0.0445(16) 0.0390(12) 0.0042(11) 0.0031(9) 0.0008(10)
C32 0.0276(10) 0.0336(14) 0.0348(11) 0.0064(10) 0.0049(8) 0.0037(9)

loop_
_atom_type_symbol
_atom_type_description
_atom_type_scat_dispersion_real
_atom_type_scat_dispersion_imag
_atom_type_scat_source
C C 0.0181 0.0091 'International Tables Vol C Tables 4.2.6.8 and 6.1.1.4'
H H 0.0000 0.0000 'International Tables Vol C Tables 4.2.6.8 and 6.1.1.4'
N N 0.0311 0.0180 'International Tables Vol C Tables 4.2.6.8 and 6.1.1.4'
O O 0.0492 0.0322 'International Tables Vol C Tables 4.2.6.8 and 6.1.1.4'

loop_
_exptl_crystal_face_index_h
_exptl_crystal_face_index_k
_exptl_crystal_face_index_l
_exptl_crystal_face_perp_dist
-1 0 1 0.0329
0 -1 0 0.3636
0 1 0 0.2649
1 0 0 0.0740
-1 0 0 0.0478
1 0 -2 0.0969
-1 0 2 0.0263
-1 0 -2 0.0706
0 0 1 0.0459
0 0 -1 0.0918
1 -2 2 0.3336

loop_
_geom_angle_atom_site_label_1
_geom_angle_atom_site_label_2
_geom_angle_atom_site_label_3
_geom_angle
C1 N1 H1 115.7(18)
C2 N1 H1 114.4(17)
C2 N1 C1 124.78(18)
N1 C1 H1A 108.5
N1 C1 C9 110.44(19)
N1 C1 C11 109.88(18)
C9 C1 H1A 108.5
C11 C1 H1A 108.5
C11 C1 C9 110.84(17)
O1 C2 N1 121.99(19)
O1 C2 C3 121.2(2)
N1 C2 C3 116.8(2)
C4 C3 C2 118.7(2)
C8 C3 C2 120.8(2)
C8 C3 C4 120.6(2)
C3 C4 H4 119.6
C5 C4 C3 120.9(2)
C5 C4 H4 119.6
C4 C5 C6 118.2(2)
C4 C5 C10 120.3(2)
C6 C5 C10 121.5(2)
C5 C6 H6 119.4
C7 C6 C5 121.3(2)
C7 C6 H6 119.4
C6 C7 H7 119.9
C6 C7 C8 120.3(2)
C8 C7 H7 119.9
C3 C8 C7 118.7(2)
C3 C8 C9 119.49(19)
C7 C8 C9 121.6(2)
C1 C9 H9A 108.9
C1 C9 H9B 108.9
C8 C9 C1 113.28(19)
C8 C9 H9A 108.9
C8 C9 H9B 108.9
H9A C9 H9B 107.7
C5 C10 H10A 109.5
C5 C10 H10B 109.5
C5 C10 H10C 109.5
H10A C10 H10B 109.5
H10A C10 H10C 109.5
H10B C10 H10C 109.5
C12 C11 C1 121.6(2)
C16 C11 C1 119.5(2)
C16 C11 C12 118.9(2)
C11 C12 H12 119.8
C11 C12 C13 120.4(2)
C13 C12 H12 119.8
C12 C13 H13 119.9
C14 C13 C12 120.3(2)
C14 C13 H13 119.9
C13 C14 H14 120.2
C15 C14 C13 119.5(2)
C15 C14 H14 120.2
C14 C15 H15 119.9
C14 C15 C16 120.2(3)
C16 C15 H15 119.9
C11 C16 C15 120.7(2)
C11 C16 H16 119.6
C15 C16 H16 119.6
C17 N2 H2 122.1(18)
C18 N2 H2 115.8(19)
C18 N2 C17 121.24(17)
N2 C17 H17 107.5
N2 C17 C25 107.89(16)
N2 C17 C27 112.20(16)
C25 C17 H17 107.5
C27 C17 H17 107.5
C27 C17 C25 113.84(19)
O2 C18 N2 122.98(18)
O2 C18 C19 121.08(18)
N2 C18 C19 115.92(18)
C20 C19 C18 118.9(2)
C24 C19 C18 120.23(19)
C24 C19 C20 120.69(19)
C19 C20 H20 119.7
C21 C20 C19 120.6(2)
C21 C20 H20 119.7
C20 C21 C22 118.3(2)
C20 C21 C26 120.3(2)
C22 C21 C26 121.4(2)
C21 C22 H22 119.4
C23 C22 C21 121.25(19)
C23 C22 H22 119.4
C22 C23 H23 119.8
C22 C23 C24 120.3(2)
C24 C23 H23 119.8
C19 C24 C25 118.56(19)
C23 C24 C19 118.8(2)
C23 C24 C25 122.6(2)
C17 C25 H25A 109.9
C17 C25 H25B 109.9
C24 C25 C17 109.13(19)
C24 C25 H25A 109.9
C24 C25 H25B 109.9
H25A C25 H25B 108.3
C21 C26 H26A 109.5
C21 C26 H26B 109.5
C21 C26 H26C 109.5
H26A C26 H26B 109.5
H26A C26 H26C 109.5
H26B C26 H26C 109.5
C28 C27 C17 122.24(19)
C32 C27 C17 119.0(2)
C32 C27 C28 118.7(2)
C27 C28 H28 119.7
C27 C28 C29 120.6(2)
C29 C28 H28 119.7
C28 C29 H29 120.1
C30 C29 C28 119.9(2)
C30 C29 H29 120.1
C29 C30 H30 120.1
C31 C30 C29 119.8(2)
C31 C30 H30 120.1
C30 C31 H31 119.8
C30 C31 C32 120.3(2)
C32 C31 H31 119.8
C27 C32 H32 119.6
C31 C32 C27 120.7(2)
C31 C32 H32 119.6

loop_
_geom_bond_atom_site_label_1
_geom_bond_atom_site_label_2
_geom_bond_distance
O1 C2 1.243(3)
N1 H1 0.91(2)
N1 C1 1.466(3)
N1 C2 1.344(3)
C1 H1A 1.0000
C1 C9 1.523(3)
C1 C11 1.519(3)
C2 C3 1.495(3)
C3 C4 1.395(3)
C3 C8 1.391(3)
C4 H4 0.9500
C4 C5 1.391(3)
C5 C6 1.393(4)
C5 C10 1.510(3)
C6 H6 0.9500
C6 C7 1.389(4)
C7 H7 0.9500
C7 C8 1.396(3)
C8 C9 1.506(3)
C9 H9A 0.9900
C9 H9B 0.9900
C10 H10A 0.9800
C10 H10B 0.9800
C10 H10C 0.9800
C11 C12 1.388(3)
C11 C16 1.385(3)
C12 H12 0.9500
C12 C13 1.389(4)
C13 H13 0.9500
C13 C14 1.384(4)
C14 H14 0.9500
C14 C15 1.380(4)
C15 H15 0.9500
C15 C16 1.388(3)
C16 H16 0.9500
O2 C18 1.238(3)
N2 H2 0.90(2)
N2 C17 1.472(3)
N2 C18 1.347(3)
C17 H17 1.0000
C17 C25 1.521(3)
C17 C27 1.517(3)
C18 C19 1.499(3)
C19 C20 1.394(3)
C19 C24 1.394(3)
C20 H20 0.9500
C20 C21 1.393(3)
C21 C22 1.395(4)
C21 C26 1.509(3)
C22 H22 0.9500
C22 C23 1.389(3)
C23 H23 0.9500
C23 C24 1.393(3)
C24 C25 1.508(3)
C25 H25A 0.9900
C25 H25B 0.9900
C26 H26A 0.9800
C26 H26B 0.9800
C26 H26C 0.9800
C27 C28 1.391(3)
C27 C32 1.389(3)
C28 H28 0.9500
C28 C29 1.393(3)
C29 H29 0.9500
C29 C30 1.383(3)
C30 H30 0.9500
C30 C31 1.379(4)
C31 H31 0.9500
C31 C32 1.385(3)
C32 H32 0.9500

loop_
_geom_hbond_atom_site_label_D
_geom_hbond_atom_site_label_H
_geom_hbond_atom_site_label_A
_geom_hbond_distance_DH
_geom_hbond_distance_HA
_geom_hbond_distance_DA
_geom_hbond_angle_DHA
_geom_hbond_site_symmetry_A
_geom_hbond_publ_flag
N1 H1 O2 0.91(2) 1.99(2) 2.907(2) 177(3) . yes
C1 H1A O1 1.00 2.44 3.329(3) 147.2 1_565 yes
N2 H2 O1 0.90(2) 2.10(2) 2.974(2) 164(2) . yes

loop_
_geom_torsion_atom_site_label_1
_geom_torsion_atom_site_label_2
_geom_torsion_atom_site_label_3
_geom_torsion_atom_site_label_4
_geom_torsion
O1 C2 C3 C4 -0.6(3)
O1 C2 C3 C8 -179.88(19)
N1 C1 C9 C8 -42.3(3)
N1 C1 C11 C12 -50.2(3)
N1 C1 C11 C16 132.3(2)
N1 C2 C3 C4 179.42(19)
N1 C2 C3 C8 0.1(3)
C1 N1 C2 O1 163.05(19)
C1 N1 C2 C3 -16.9(3)
C1 C11 C12 C13 -178.7(2)
C1 C11 C16 C15 178.6(2)
C2 N1 C1 C9 38.5(3)
C2 N1 C1 C11 161.07(19)
C2 C3 C4 C5 -176.9(2)
C2 C3 C8 C7 176.3(2)
C2 C3 C8 C9 -8.4(3)
C3 C4 C5 C6 0.1(3)
C3 C4 C5 C10 178.8(2)
C3 C8 C9 C1 30.4(3)
C4 C3 C8 C7 -3.0(3)
C4 C3 C8 C9 172.3(2)
C4 C5 C6 C7 -2.0(4)
C5 C6 C7 C8 1.3(4)
C6 C7 C8 C3 1.2(3)
C6 C7 C8 C9 -174.1(2)
C7 C8 C9 C1 -154.5(2)
C8 C3 C4 C5 2.4(3)
C9 C1 C11 C12 72.2(3)
C9 C1 C11 C16 -105.4(2)
C10 C5 C6 C7 179.4(2)
C11 C1 C9 C8 -164.3(2)
C11 C12 C13 C14 0.3(4)
C12 C11 C16 C15 1.0(3)
C12 C13 C14 C15 0.6(4)
C13 C14 C15 C16 -0.7(4)
C14 C15 C16 C11 -0.1(4)
C16 C11 C12 C13 -1.1(4)
O2 C18 C19 C20 -12.5(3)
O2 C18 C19 C24 163.04(19)
N2 C17 C25 C24 -56.7(2)
N2 C17 C27 C28 -81.1(3)
N2 C17 C27 C32 102.4(2)
N2 C18 C19 C20 169.00(19)
N2 C18 C19 C24 -15.5(3)
C17 N2 C18 O2 167.9(2)
C17 N2 C18 C19 -13.6(3)
C17 C27 C28 C29 -175.4(2)
C17 C27 C32 C31 175.8(2)
C18 N2 C17 C25 50.2(3)
C18 N2 C17 C27 176.39(19)
C18 C19 C20 C21 174.46(19)
C18 C19 C24 C23 -174.78(19)
C18 C19 C24 C25 3.9(3)
C19 C20 C21 C22 0.2(3)
C19 C20 C21 C26 -179.2(2)
C19 C24 C25 C17 32.8(2)
C20 C19 C24 C23 0.6(3)
C20 C19 C24 C25 179.29(19)
C20 C21 C22 C23 1.0(3)
C21 C22 C23 C24 -1.4(3)
C22 C23 C24 C19 0.5(3)
C22 C23 C24 C25 -178.0(2)
C23 C24 C25 C17 -148.6(2)
C24 C19 C20 C21 -1.0(3)
C25 C17 C27 C28 41.8(3)
C25 C17 C27 C32 -134.7(2)
C26 C21 C22 C23 -179.6(2)
C27 C17 C25 C24 178.07(16)
C27 C28 C29 C30 -0.7(4)
C28 C27 C32 C31 -0.8(3)
C28 C29 C30 C31 0.0(4)
C29 C30 C31 C32 0.3(4)
C30 C31 C32 C27 0.1(4)
C32 C27 C28 C29 1.1(3)

loop_
_exptl_oxdiff_crystal_face_indexfrac_h
_exptl_oxdiff_crystal_face_indexfrac_k
_exptl_oxdiff_crystal_face_indexfrac_l
_exptl_oxdiff_crystal_face_x
_exptl_oxdiff_crystal_face_y
_exptl_oxdiff_crystal_face_z
-1.0000 0.0000 1.0000 0.1695 -0.0270 -0.0148
-0.0000 -1.0000 -0.0002 0.0224 -0.0002 0.2549
0.0000 1.0000 0.0002 -0.0224 0.0002 -0.2549
1.0000 -0.0000 0.0000 -0.1665 -0.0403 0.0144
-1.0000 0.0000 -0.0000 0.1665 0.0403 -0.0144
1.0000 -0.0000 -2.0000 -0.1726 0.0944 0.0151
-1.0000 0.0000 2.0000 0.1726 -0.0944 -0.0151
-1.0000 0.0000 -2.0000 0.1603 0.1751 -0.0138
-0.0000 -0.0000 1.0000 0.0031 -0.0674 -0.0003
0.0000 0.0000 -1.0000 -0.0031 0.0674 0.0003
1.0000 -2.0000 1.9996 -0.1155 -0.1754 0.5235
